data_7043064
loop_
_publ_author_name
'Ghadwal, Rajendra S.'
'Rottschaefer, Dennis'
'Andrada, Diego Marcelo'
'Frenking, G.'
'Sch\"urmann, Christian J.'
'Stammler, Georg'

_publ_section_title
;
 Normal-to-Abnormal Rearrangement of an N-Heterocyclic Carbene with a
 Silylene Transition Metal Complex
;
_journal_name_full 'Dalton Trans.'
_journal_paper_doi 10.1039/C7DT01199G
_journal_year 2017
_chemical_formula_moiety 'C58 H72 Cl4 N4 O4 Si2 W, C5 H5 N, C H2 Cl2'
_chemical_formula_sum 'C64 H79 Cl6 N5 O4 Si2 W'
_chemical_formula_weight 1435.05
_space_group_crystal_system monoclinic
_space_group_IT_number 7
_space_group_name_Hall 'P -2yac'
_space_group_name_H-M_alt 'P 1 n 1'
_symmetry_space_group_name_Hall 'P -2yac'
_symmetry_space_group_name_H-M 'P 1 n 1'
_atom_sites_solution_hydrogens geom
_audit_creation_method SHELXL-2014/7
_audit_update_record
;
2016-11-03 deposited with the CCDC.
2017-05-22 downloaded from the CCDC.
;
_cell_angle_alpha 90
_cell_angle_beta 103.35(2)
_cell_angle_gamma 90
_cell_formula_units_Z 2
_cell_length_a 12.696(2)
_cell_length_b 16.539(3)
_cell_length_c 16.499(3)
_cell_measurement_reflns_used 9867
_cell_measurement_temperature 100(2)
_cell_measurement_theta_max 27.471
_cell_measurement_theta_min 2.301
_cell_volume 3370.8(11)
_computing_cell_refinement 'SAINT V8.30C'
_computing_data_collection 'APEX2 v2012.2'
_computing_data_reduction 'SAINT V8.30C'
_computing_molecular_graphics 'XP Version 5.1'
_computing_publication_material 'XP Version 5.1'
_computing_structure_refinement 'SHELXL-2014/7 (Sheldrick, 2014)'
_computing_structure_solution 'SHELXT (G.M.Sheldrick,Acta Cryst.(2015)A71,3-8)'
_diffrn_ambient_temperature 100(2)
_diffrn_measured_fraction_theta_full 1.000
_diffrn_measured_fraction_theta_max 0.999
_diffrn_measurement_device_type 'Bruker Smart APEX II Quazar'
_diffrn_measurement_method 'omega scans'
_diffrn_radiation_type MoK\a
_diffrn_radiation_wavelength 0.71073
_diffrn_reflns_av_R_equivalents 0.0219
_diffrn_reflns_av_unetI/netI 0.0215
_diffrn_reflns_Laue_measured_fraction_full 1.000
_diffrn_reflns_Laue_measured_fraction_max 0.999
_diffrn_reflns_limit_h_max 16
_diffrn_reflns_limit_h_min -16
_diffrn_reflns_limit_k_max 21
_diffrn_reflns_limit_k_min -21
_diffrn_reflns_limit_l_max 21
_diffrn_reflns_limit_l_min -21
_diffrn_reflns_number 57844
_diffrn_reflns_point_group_measured_fraction_full 1.000
_diffrn_reflns_point_group_measured_fraction_max 0.999
_diffrn_reflns_theta_full 25.242
_diffrn_reflns_theta_max 27.487
_diffrn_reflns_theta_min 1.231
_diffrn_source 'INCOATEC Microsource'
_exptl_absorpt_coefficient_mu 2.035
_exptl_absorpt_correction_T_max 0.2616
_exptl_absorpt_correction_T_min 0.2002
_exptl_absorpt_correction_type multi-scan
_exptl_absorpt_process_details SADABS-2016/1
_exptl_crystal_colour colourless
_exptl_crystal_density_diffrn 1.414
_exptl_crystal_description needle
_exptl_crystal_F_000 1468
_exptl_crystal_size_max 0.371
_exptl_crystal_size_mid 0.159
_exptl_crystal_size_min 0.074
_refine_diff_density_max 0.765
_refine_diff_density_min -0.288
_refine_diff_density_rms 0.053
_refine_ls_abs_structure_details
;
 Flack x determined using 7215 quotients [(I+)-(I-)]/[(I+)+(I-)]
 (Parsons, Flack and Wagner, Acta Cryst. B69 (2013) 249-259).
;
_refine_ls_abs_structure_Flack -0.0060(14)
_refine_ls_extinction_method none
_refine_ls_goodness_of_fit_ref 1.043
_refine_ls_hydrogen_treatment constr
_refine_ls_matrix_type full
_refine_ls_number_parameters 829
_refine_ls_number_reflns 15424
_refine_ls_number_restraints 377
_refine_ls_restrained_S_all 1.063
_refine_ls_R_factor_all 0.0196
_refine_ls_R_factor_gt 0.0185
_refine_ls_shift/su_max 0.002
_refine_ls_shift/su_mean 0.000
_refine_ls_structure_factor_coef Fsqd
_refine_ls_weighting_details 'w=1/[\s^2^(Fo^2^)+(0.0222P)^2^+1.0206P] where P=(Fo^2^+2Fc^2^)/3'
_refine_ls_weighting_scheme calc
_refine_ls_wR_factor_gt 0.0442
_refine_ls_wR_factor_ref 0.0447
_reflns_Friedel_coverage 0.997
_reflns_Friedel_fraction_full 1.000
_reflns_Friedel_fraction_max 0.999
_reflns_number_gt 14942
_reflns_number_total 15424
_reflns_threshold_expression 'I > 2\s(I)'
_cod_data_source_file c7dt01199g2.cif
_cod_data_source_block Compound_4W
_cod_database_code 7043064
_shelx_shelxl_version_number 2014/7
_shelx_space_group_comment
;
The symmetry employed for this shelxl refinement is uniquely defined
by the following loop, which should always be used as a source of
symmetry information in preference to the above space-group names.
They are only intended as comments.
;
_shelx_estimated_absorpt_t_min 0.519
_shelx_estimated_absorpt_t_max 0.864

loop_
_space_group_symop_operation_xyz
'x, y, z'
'x+1/2, -y, z+1/2'

loop_
_atom_site_label
_atom_site_type_symbol
_atom_site_fract_x
_atom_site_fract_y
_atom_site_fract_z
_atom_site_U_iso_or_equiv
_atom_site_adp_type
_atom_site_occupancy
_atom_site_site_symmetry_order
_atom_site_calc_flag
_atom_site_refinement_flags_posn
_atom_site_refinement_flags_adp
_atom_site_refinement_flags_occupancy
_atom_site_disorder_assembly
_atom_site_disorder_group
W1 W 0.48723(2) 0.25538(2) 0.39210(3) 0.01785(3) Uani 1 1 d . . . . .
Cl1 Cl 0.78201(7) 0.32359(5) 0.49810(6) 0.02304(16) Uani 1 1 d . . . . .
Cl2 Cl 0.62078(8) 0.31509(5) 0.61993(6) 0.02447(17) Uani 1 1 d . . . . .
Cl3 Cl 0.18908(7) 0.20904(5) 0.28189(6) 0.03030(19) Uani 1 1 d . . . . .
Cl4 Cl 0.35588(8) 0.18921(5) 0.16509(6) 0.02934(19) Uani 1 1 d . . . . .
Si1 Si 0.64520(15) 0.25486(6) 0.51138(11) 0.0174(3) Uani 1 1 d . . . . .
Si2 Si 0.33585(14) 0.26048(7) 0.26746(11) 0.0172(3) Uani 1 1 d . . . . .
O55 O 0.6455(5) 0.24301(17) 0.2677(3) 0.0314(10) Uani 1 1 d . . . . .
O56 O 0.4260(2) 0.06933(16) 0.3884(2) 0.0438(7) Uani 1 1 d . . . . .
O57 O 0.3167(5) 0.2575(2) 0.5043(4) 0.0427(13) Uani 1 1 d . . . . .
O58 O 0.5061(2) 0.44534(15) 0.42272(17) 0.0351(6) Uani 1 1 d . . . . .
N1 N 0.7896(2) 0.10881(16) 0.53036(17) 0.0209(6) Uani 1 1 d . . . . .
N2 N 0.7171(2) 0.11879(16) 0.63580(17) 0.0222(6) Uani 1 1 d . . . . .
N3 N 0.1952(2) 0.40882(15) 0.21762(17) 0.0184(5) Uani 1 1 d . . . . .
N4 N 0.3302(2) 0.40671(15) 0.15859(16) 0.0179(5) Uani 1 1 d . . . . .
C1 C 0.7249(3) 0.15732(18) 0.5645(2) 0.0180(6) Uani 1 1 d . . . . .
C2 C 0.8360(3) 0.12419(18) 0.4578(2) 0.0200(6) Uani 1 1 d . . . . .
C3 C 0.7852(3) 0.09130(19) 0.3805(2) 0.0226(6) Uani 1 1 d . . . . .
C4 C 0.6854(3) 0.0381(2) 0.3691(2) 0.0297(8) Uani 1 1 d . . . . .
H4 H 0.6419 0.0565 0.4090 0.036 Uiso 1 1 calc R U . . .
C5 C 0.7200(4) -0.0504(3) 0.3896(4) 0.0679(18) Uani 1 1 d . . . . .
H5A H 0.6558 -0.0833 0.3895 0.102 Uiso 1 1 calc R U . . .
H5B H 0.7695 -0.0529 0.4448 0.102 Uiso 1 1 calc R U . . .
H5C H 0.7565 -0.0711 0.3477 0.102 Uiso 1 1 calc R U . . .
C6 C 0.6123(3) 0.0395(2) 0.2809(2) 0.0337(8) Uani 1 1 d . . . . .
H6A H 0.5923 0.0954 0.2648 0.051 Uiso 1 1 calc R U . . .
H6B H 0.5467 0.0079 0.2800 0.051 Uiso 1 1 calc R U . . .
H6C H 0.6512 0.0160 0.2417 0.051 Uiso 1 1 calc R U . . .
C7 C 0.8355(3) 0.1040(2) 0.3148(2) 0.0255(7) Uani 1 1 d . . . . .
H7 H 0.8026 0.0842 0.2609 0.031 Uiso 1 1 calc R U . . .
C8 C 0.9333(3) 0.1452(2) 0.3275(2) 0.0278(7) Uani 1 1 d . . . . .
H8 H 0.9662 0.1536 0.2819 0.033 Uiso 1 1 calc R U . . .
C9 C 0.9833(3) 0.17403(19) 0.4054(2) 0.0252(7) Uani 1 1 d . . . . .
H9 H 1.0508 0.2012 0.4129 0.030 Uiso 1 1 calc R U . . .
C10 C 0.9364(3) 0.16398(18) 0.4733(2) 0.0208(6) Uani 1 1 d . . . . .
C11 C 0.9961(3) 0.1918(2) 0.5598(2) 0.0238(7) Uani 1 1 d . . . . .
H11 H 0.9414 0.1996 0.5940 0.029 Uiso 1 1 calc R U . . .
C12 C 1.0565(3) 0.2715(2) 0.5593(2) 0.0287(7) Uani 1 1 d . . . . .
H12A H 1.1167 0.2636 0.5322 0.043 Uiso 1 1 calc R U . . .
H12B H 1.0848 0.2897 0.6168 0.043 Uiso 1 1 calc R U . . .
H12C H 1.0069 0.3123 0.5288 0.043 Uiso 1 1 calc R U . . .
C13 C 1.0766(4) 0.1264(2) 0.6022(3) 0.0386(9) Uani 1 1 d . . . . .
H13A H 1.0378 0.0755 0.6045 0.058 Uiso 1 1 calc R U . . .
H13B H 1.1114 0.1437 0.6589 0.058 Uiso 1 1 calc R U . . .
H13C H 1.1319 0.1183 0.5702 0.058 Uiso 1 1 calc R U . . .
C14 C 0.8225(3) 0.0426(2) 0.5803(2) 0.0296(8) Uani 1 1 d . . . . .
H14 H 0.8687 0.0005 0.5701 0.035 Uiso 1 1 calc R U . . .
C15 C 0.7778(3) 0.0480(2) 0.6459(2) 0.0294(8) Uani 1 1 d . . . . .
H15 H 0.7859 0.0108 0.6908 0.035 Uiso 1 1 calc R U . . .
C16 C 0.6710(3) 0.1482(2) 0.7041(2) 0.0250(7) Uani 1 1 d . . . . .
C17 C 0.7404(3) 0.1895(2) 0.7685(2) 0.0298(8) Uani 1 1 d . . . . .
C18 C 0.8590(3) 0.2049(3) 0.7705(3) 0.0415(10) Uani 1 1 d . . . . .
H18 H 0.8732 0.1869 0.7161 0.050 Uiso 1 1 calc R U . . .
C19 C 0.8887(4) 0.2950(3) 0.7824(4) 0.0708(17) Uani 1 1 d . . . . .
H19A H 0.9622 0.3034 0.7746 0.106 Uiso 1 1 calc R U . . .
H19B H 0.8856 0.3117 0.8388 0.106 Uiso 1 1 calc R U . . .
H19C H 0.8375 0.3272 0.7415 0.106 Uiso 1 1 calc R U . . .
C20 C 0.9307(4) 0.1557(3) 0.8398(3) 0.0587(13) Uani 1 1 d . . . . .
H20A H 0.9070 0.0991 0.8354 0.088 Uiso 1 1 calc R U . . .
H20B H 0.9253 0.1774 0.8940 0.088 Uiso 1 1 calc R U . . .
H20C H 1.0060 0.1588 0.8348 0.088 Uiso 1 1 calc R U . . .
C21 C 0.6965(4) 0.2170(3) 0.8337(3) 0.0388(10) Uani 1 1 d . . . . .
H21 H 0.7407 0.2465 0.8782 0.047 Uiso 1 1 calc R U . . .
C22 C 0.5911(4) 0.2020(3) 0.8340(3) 0.0427(10) Uani 1 1 d . . . . .
H22 H 0.5626 0.2218 0.8786 0.051 Uiso 1 1 calc R U . . .
C23 C 0.5252(4) 0.1588(2) 0.7711(3) 0.0387(10) Uani 1 1 d . . . . .
H23 H 0.4527 0.1477 0.7739 0.046 Uiso 1 1 calc R U . . .
C24 C 0.5634(3) 0.1305(2) 0.7022(2) 0.0283(8) Uani 1 1 d . . . . .
C25 C 0.4934(3) 0.0828(2) 0.6327(3) 0.0337(9) Uani 1 1 d . . . . .
H25 H 0.5119 0.0999 0.5796 0.040 Uiso 1 1 calc R U . . .
C26 C 0.5146(4) -0.0087(3) 0.6428(4) 0.0559(13) Uani 1 1 d . . . . .
H26A H 0.4675 -0.0375 0.5964 0.084 Uiso 1 1 calc R U . . .
H26B H 0.4994 -0.0270 0.6954 0.084 Uiso 1 1 calc R U . . .
H26C H 0.5905 -0.0199 0.6430 0.084 Uiso 1 1 calc R U . . .
C27 C 0.3716(3) 0.0985(3) 0.6238(3) 0.0464(11) Uani 1 1 d . . . . .
H27A H 0.3585 0.1568 0.6244 0.070 Uiso 1 1 calc R U . . .
H27B H 0.3481 0.0730 0.6703 0.070 Uiso 1 1 calc R U . . .
H27C H 0.3308 0.0755 0.5711 0.070 Uiso 1 1 calc R U . . .
C28 C 0.2805(2) 0.36160(18) 0.20815(19) 0.0170(6) Uani 1 1 d . . . . .
C29 C 0.1063(3) 0.39005(19) 0.2569(2) 0.0199(6) Uani 1 1 d . . . . .
C30 C 0.1124(3) 0.41892(19) 0.3376(2) 0.0240(7) Uani 1 1 d . . . . .
C31 C 0.2104(3) 0.4638(2) 0.3868(2) 0.0311(8) Uani 1 1 d . . . . .
H31 H 0.2753 0.4457 0.3669 0.037 Uiso 1 1 calc R U . . .
C32 C 0.1961(4) 0.5561(3) 0.3713(3) 0.0495(12) Uani 1 1 d . . . . .
H32A H 0.1848 0.5671 0.3116 0.074 Uiso 1 1 calc R U . . .
H32B H 0.2612 0.5844 0.4015 0.074 Uiso 1 1 calc R U . . .
H32C H 0.1333 0.5750 0.3911 0.074 Uiso 1 1 calc R U . . .
C33 C 0.2321(4) 0.4483(2) 0.4808(2) 0.0404(9) Uani 1 1 d . . . . .
H33A H 0.1757 0.4745 0.5033 0.061 Uiso 1 1 calc R U . . .
H33B H 0.3029 0.4705 0.5081 0.061 Uiso 1 1 calc R U . . .
H33C H 0.2314 0.3899 0.4911 0.061 Uiso 1 1 calc R U . . .
C34 C 0.0217(3) 0.4062(2) 0.3701(2) 0.0318(8) Uani 1 1 d . . . . .
H34 H 0.0222 0.4247 0.4248 0.038 Uiso 1 1 calc R U . . .
C35 C -0.0687(3) 0.3675(2) 0.3246(3) 0.0365(9) Uani 1 1 d . . . . .
H35 H -0.1292 0.3591 0.3484 0.044 Uiso 1 1 calc R U . . .
C36 C -0.0725(3) 0.3407(2) 0.2449(3) 0.0344(9) Uani 1 1 d . . . . .
H36 H -0.1357 0.3143 0.2144 0.041 Uiso 1 1 calc R U . . .
C37 C 0.0150(3) 0.3519(2) 0.2084(2) 0.0257(7) Uani 1 1 d . . . . .
C38 C 0.0100(3) 0.3252(2) 0.1193(2) 0.0321(8) Uani 1 1 d . . . . .
H38 H 0.0858 0.3217 0.1117 0.039 Uiso 1 1 calc R U . . .
C39 C -0.0428(5) 0.2424(3) 0.1001(3) 0.0575(15) Uani 1 1 d . . . . .
H39A H -0.0311 0.2228 0.0468 0.086 Uiso 1 1 calc R U . . .
H39B H -0.1207 0.2469 0.0967 0.086 Uiso 1 1 calc R U . . .
H39C H -0.0106 0.2044 0.1445 0.086 Uiso 1 1 calc R U . . .
C40 C -0.0513(5) 0.3869(3) 0.0573(3) 0.0594(13) Uani 1 1 d . . . . .
H40A H -0.0472 0.3716 0.0008 0.089 Uiso 1 1 calc R U . . .
H40B H -0.0189 0.4405 0.0705 0.089 Uiso 1 1 calc R U . . .
H40C H -0.1273 0.3884 0.0609 0.089 Uiso 1 1 calc R U . . .
C41 C 0.1926(3) 0.4807(2) 0.1741(2) 0.0210(6) Uani 1 1 d . . . . .
H41 H 0.1410 0.5229 0.1709 0.025 Uiso 1 1 calc R U . . .
C42 C 0.2764(3) 0.4795(2) 0.1375(2) 0.0220(6) Uani 1 1 d . . . . .
H42 H 0.2954 0.5207 0.1034 0.026 Uiso 1 1 calc R U . . .
C43 C 0.4151(3) 0.38140(18) 0.1176(2) 0.0208(6) Uani 1 1 d . . . . .
C44 C 0.3806(3) 0.3396(2) 0.0413(2) 0.0277(7) Uani 1 1 d . . . . .
C45 C 0.2627(3) 0.3245(2) 0.0026(2) 0.0351(9) Uani 1 1 d . . . . .
H45 H 0.2226 0.3254 0.0481 0.042 Uiso 1 1 calc R U . . .
C46 C 0.2406(5) 0.2429(3) -0.0422(3) 0.0451(13) Uani 1 1 d . . . . .
H46A H 0.1623 0.2349 -0.0612 0.068 Uiso 1 1 calc R U . . .
H46B H 0.2715 0.1993 -0.0038 0.068 Uiso 1 1 calc R U . . .
H46C H 0.2737 0.2423 -0.0903 0.068 Uiso 1 1 calc R U . . .
C47 C 0.2180(4) 0.3927(3) -0.0585(3) 0.0487(11) Uani 1 1 d . . . . .
H47A H 0.2569 0.3936 -0.1034 0.073 Uiso 1 1 calc R U . . .
H47B H 0.2277 0.4446 -0.0291 0.073 Uiso 1 1 calc R U . . .
H47C H 0.1407 0.3835 -0.0822 0.073 Uiso 1 1 calc R U . . .
C48 C 0.4611(4) 0.3174(2) 0.0011(3) 0.0343(9) Uani 1 1 d . . . . .
H48 H 0.4422 0.2884 -0.0499 0.041 Uiso 1 1 calc R U . . .
C49 C 0.5683(3) 0.3368(2) 0.0341(3) 0.0371(9) Uani 1 1 d . . . . .
H49 H 0.6221 0.3189 0.0067 0.044 Uiso 1 1 calc R U . . .
C50 C 0.5986(3) 0.3816(2) 0.1061(3) 0.0324(9) Uani 1 1 d . . . . .
H50 H 0.6724 0.3961 0.1264 0.039 Uiso 1 1 calc R U . . .
C51 C 0.5211(3) 0.40616(19) 0.1499(2) 0.0221(7) Uani 1 1 d . . . . .
C52 C 0.5513(3) 0.4643(2) 0.2230(2) 0.0265(7) Uani 1 1 d . . . . .
H52 H 0.4953 0.4604 0.2566 0.032 Uiso 1 1 calc R U . . .
C53 C 0.5510(3) 0.5508(2) 0.1891(3) 0.0385(9) Uani 1 1 d . . . . .
H53A H 0.6063 0.5556 0.1566 0.058 Uiso 1 1 calc R U . . .
H53B H 0.5667 0.5891 0.2356 0.058 Uiso 1 1 calc R U . . .
H53C H 0.4797 0.5628 0.1533 0.058 Uiso 1 1 calc R U . . .
C54 C 0.6621(3) 0.4475(2) 0.2799(3) 0.0341(8) Uani 1 1 d . . . . .
H54A H 0.6664 0.3905 0.2968 0.051 Uiso 1 1 calc R U . . .
H54B H 0.6723 0.4819 0.3295 0.051 Uiso 1 1 calc R U . . .
H54C H 0.7187 0.4592 0.2500 0.051 Uiso 1 1 calc R U . . .
C55 C 0.5897(7) 0.2478(2) 0.3137(5) 0.0226(14) Uani 1 1 d . . . . .
C56 C 0.4536(3) 0.1360(2) 0.3882(3) 0.0273(8) Uani 1 1 d . . . . .
C57 C 0.3804(7) 0.2584(3) 0.4652(5) 0.0269(14) Uani 1 1 d . . . . .
C58 C 0.5016(3) 0.3770(2) 0.4084(2) 0.0235(8) Uani 1 1 d . . . . .
C59 C 0.3826(16) 0.3392(8) 0.6891(11) 0.042(3) Uani 0.67(3) 1 d D U P A 1
H59A H 0.4519 0.3092 0.7003 0.051 Uiso 0.67(3) 1 calc R U P A 1
H59B H 0.3476 0.3320 0.6293 0.051 Uiso 0.67(3) 1 calc R U P A 1
Cl5 Cl 0.4110(4) 0.4428(4) 0.7078(7) 0.0460(13) Uani 0.67(3) 1 d D U P A 1
Cl6 Cl 0.2983(5) 0.2958(4) 0.7490(6) 0.0389(11) Uani 0.67(3) 1 d D U P A 1
C59' C 0.362(3) 0.3419(16) 0.6869(19) 0.034(4) Uani 0.33(3) 1 d D U P A 2
H59C H 0.3095 0.3566 0.6347 0.041 Uiso 0.33(3) 1 calc R U P A 2
H59D H 0.4161 0.3040 0.6737 0.041 Uiso 0.33(3) 1 calc R U P A 2
Cl5' Cl 0.4253(15) 0.4288(10) 0.7386(17) 0.059(3) Uani 0.33(3) 1 d D U P A 2
Cl6' Cl 0.2959(13) 0.2991(11) 0.7599(13) 0.054(3) Uani 0.33(3) 1 d D U P A 2
N5 N 0.5238(3) 0.0939(2) 1.0084(2) 0.0411(8) Uani 0.737(9) 1 d D U P B 1
C60 C 0.6266(7) 0.1217(4) 1.0588(5) 0.0479(16) Uani 0.737(9) 1 d D U P B 1
H60 H 0.6239 0.1572 1.1036 0.058 Uiso 0.737(9) 1 calc R U P B 1
C61 C 0.7223(6) 0.1025(4) 1.0486(5) 0.0459(17) Uani 0.737(9) 1 d D U P B 1
H61 H 0.7866 0.1225 1.0844 0.055 Uiso 0.737(9) 1 calc R U P B 1
C62 C 0.7252(5) 0.0480(4) 0.9785(4) 0.0376(15) Uani 0.737(9) 1 d D U P B 1
H62 H 0.7925 0.0336 0.9665 0.045 Uiso 0.737(9) 1 calc R U P B 1
C63 C 0.6263(5) 0.0167(3) 0.9287(4) 0.0380(14) Uani 0.737(9) 1 d D U P B 1
H63 H 0.6259 -0.0194 0.8839 0.046 Uiso 0.737(9) 1 calc R U P B 1
C64 C 0.5275(7) 0.0422(7) 0.9492(7) 0.0457(17) Uani 0.737(9) 1 d D U P B 1
H64 H 0.4613 0.0203 0.9181 0.055 Uiso 0.737(9) 1 calc R U P B 1
N5' N 0.7175(10) 0.1416(9) 1.0812(8) 0.037(3) Uani 0.263(9) 1 d D U P B 2
C60' C 0.5999(15) 0.1372(11) 1.0694(12) 0.051(3) Uani 0.263(9) 1 d D U P B 2
H60' H 0.5704 0.1675 1.1078 0.061 Uiso 0.263(9) 1 calc R U P B 2
C61' C 0.5238(3) 0.0939(2) 1.0084(2) 0.0411(8) Uani 0.263(9) 1 d D U P B 2
H61' H 0.4502 0.0970 1.0117 0.049 Uiso 0.263(9) 1 calc R U P B 2
C62' C 0.547(2) 0.046(2) 0.9427(18) 0.047(3) Uani 0.263(9) 1 d D U P B 2
H62' H 0.4932 0.0248 0.8980 0.057 Uiso 0.263(9) 1 calc R U P B 2
C63' C 0.6645(19) 0.0340(13) 0.9528(14) 0.054(3) Uani 0.263(9) 1 d D U P B 2
H63' H 0.6955 -0.0020 0.9198 0.065 Uiso 0.263(9) 1 calc R U P B 2
C64' C 0.7278(18) 0.0847(15) 1.0203(14) 0.049(3) Uani 0.263(9) 1 d D U P B 2
H64' H 0.8026 0.0755 1.0239 0.058 Uiso 0.263(9) 1 calc R U P B 2

loop_
_atom_site_aniso_label
_atom_site_aniso_U_11
_atom_site_aniso_U_22
_atom_site_aniso_U_33
_atom_site_aniso_U_23
_atom_site_aniso_U_13
_atom_site_aniso_U_12
W1 0.01565(5) 0.01807(5) 0.02031(5) 0.00332(7) 0.00514(4) 0.00336(7)
Cl1 0.0208(4) 0.0207(4) 0.0295(4) 0.0037(3) 0.0098(3) -0.0005(3)
Cl2 0.0321(5) 0.0219(4) 0.0219(4) 0.0009(3) 0.0114(3) 0.0076(3)
Cl3 0.0190(4) 0.0249(4) 0.0468(5) 0.0129(4) 0.0072(4) -0.0024(3)
Cl4 0.0378(5) 0.0213(4) 0.0274(4) -0.0042(3) 0.0044(4) 0.0059(3)
Si1 0.0181(7) 0.0161(6) 0.0194(7) 0.0031(3) 0.0071(5) 0.0030(3)
Si2 0.0164(7) 0.0151(5) 0.0203(7) 0.0035(4) 0.0047(5) 0.0015(4)
O55 0.036(2) 0.0267(16) 0.037(2) 0.0036(12) 0.0206(18) 0.0059(12)
O56 0.0351(16) 0.0234(14) 0.078(2) 0.0064(13) 0.0226(15) 0.0007(11)
O57 0.040(3) 0.053(2) 0.043(2) 0.0072(15) 0.027(2) 0.0091(15)
O58 0.0416(17) 0.0220(12) 0.0446(15) -0.0007(10) 0.0161(13) -0.0001(11)
N1 0.0231(15) 0.0171(13) 0.0249(14) 0.0027(10) 0.0107(11) 0.0028(10)
N2 0.0226(15) 0.0217(13) 0.0253(14) 0.0057(11) 0.0117(12) 0.0056(11)
N3 0.0179(13) 0.0166(12) 0.0212(13) 0.0019(10) 0.0054(11) 0.0002(10)
N4 0.0174(13) 0.0173(12) 0.0204(13) 0.0016(10) 0.0070(10) 0.0009(10)
C1 0.0162(15) 0.0189(15) 0.0205(15) 0.0010(11) 0.0076(12) 0.0004(11)
C2 0.0213(16) 0.0165(14) 0.0259(16) 0.0011(12) 0.0135(13) 0.0040(12)
C3 0.0214(16) 0.0178(15) 0.0294(17) -0.0001(12) 0.0079(13) 0.0021(12)
C4 0.0242(18) 0.0260(17) 0.038(2) 0.0030(15) 0.0047(15) -0.0016(14)
C5 0.042(3) 0.027(2) 0.112(5) 0.017(3) -0.027(3) -0.0139(19)
C6 0.033(2) 0.0282(19) 0.038(2) -0.0083(15) 0.0050(17) -0.0040(15)
C7 0.0284(18) 0.0258(16) 0.0235(16) -0.0047(13) 0.0088(14) 0.0008(14)
C8 0.033(2) 0.0273(17) 0.0286(17) -0.0009(14) 0.0177(15) 0.0017(14)
C9 0.0255(16) 0.0232(14) 0.032(2) -0.0034(14) 0.0162(15) -0.0019(16)
C10 0.0239(16) 0.0167(14) 0.0244(15) -0.0004(12) 0.0105(13) 0.0042(12)
C11 0.0231(17) 0.0247(16) 0.0257(17) -0.0037(13) 0.0099(13) 0.0001(13)
C12 0.0248(18) 0.0274(17) 0.0339(19) -0.0036(15) 0.0071(15) -0.0015(14)
C13 0.041(2) 0.030(2) 0.038(2) -0.0004(16) -0.0039(18) 0.0052(17)
C14 0.0332(19) 0.0208(16) 0.040(2) 0.0088(14) 0.0184(16) 0.0118(14)
C15 0.033(2) 0.0224(16) 0.037(2) 0.0135(14) 0.0170(16) 0.0110(14)
C16 0.0290(18) 0.0240(16) 0.0256(16) 0.0088(13) 0.0139(14) 0.0093(13)
C17 0.035(2) 0.0292(18) 0.0249(18) 0.0082(14) 0.0071(15) 0.0092(15)
C18 0.034(2) 0.051(3) 0.037(2) -0.0034(19) 0.0043(17) 0.0004(19)
C19 0.041(3) 0.061(3) 0.104(5) 0.027(3) 0.002(3) -0.013(2)
C20 0.043(3) 0.057(3) 0.067(3) -0.004(3) -0.006(2) 0.016(2)
C21 0.051(3) 0.037(2) 0.030(2) 0.0034(19) 0.0114(19) 0.008(2)
C22 0.058(3) 0.042(2) 0.036(2) 0.0040(17) 0.025(2) 0.009(2)
C23 0.039(2) 0.037(2) 0.048(2) 0.0114(18) 0.027(2) 0.0069(17)
C24 0.0299(19) 0.0251(17) 0.034(2) 0.0139(14) 0.0169(16) 0.0058(14)
C25 0.029(2) 0.0310(19) 0.046(2) 0.0100(16) 0.0173(18) 0.0004(15)
C26 0.038(2) 0.034(2) 0.093(4) 0.000(2) 0.009(2) -0.0023(19)
C27 0.031(2) 0.040(2) 0.069(3) 0.012(2) 0.014(2) 0.0011(17)
C28 0.0151(15) 0.0186(14) 0.0174(14) -0.0015(11) 0.0040(12) 0.0005(11)
C29 0.0163(15) 0.0194(15) 0.0260(16) 0.0048(12) 0.0088(12) 0.0029(12)
C30 0.0264(18) 0.0210(16) 0.0268(17) 0.0054(13) 0.0104(14) 0.0064(13)
C31 0.038(2) 0.0307(19) 0.0271(18) -0.0070(14) 0.0117(16) 0.0009(15)
C32 0.080(4) 0.032(2) 0.034(2) 0.0009(17) 0.007(2) -0.015(2)
C33 0.056(3) 0.036(2) 0.0281(19) 0.0017(16) 0.0067(18) 0.0061(19)
C34 0.033(2) 0.034(2) 0.0339(19) 0.0108(15) 0.0194(16) 0.0106(16)
C35 0.0261(19) 0.042(2) 0.048(2) 0.0216(18) 0.0213(18) 0.0133(16)
C36 0.0165(17) 0.034(2) 0.050(2) 0.0168(17) 0.0037(16) 0.0009(14)
C37 0.0193(17) 0.0248(16) 0.0325(18) 0.0091(13) 0.0049(14) 0.0036(13)
C38 0.0239(18) 0.040(2) 0.0300(18) -0.0023(15) 0.0010(15) -0.0046(15)
C39 0.078(4) 0.046(3) 0.040(3) -0.0044(19) -0.004(3) -0.014(2)
C40 0.079(4) 0.057(3) 0.035(2) 0.011(2) -0.001(2) 0.000(3)
C41 0.0222(17) 0.0176(15) 0.0235(16) 0.0020(13) 0.0060(13) 0.0036(12)
C42 0.0270(18) 0.0168(15) 0.0233(16) 0.0031(12) 0.0079(13) 0.0008(12)
C43 0.0257(17) 0.0177(14) 0.0228(16) 0.0043(12) 0.0136(14) 0.0041(12)
C44 0.036(2) 0.0237(17) 0.0254(17) 0.0010(13) 0.0121(15) 0.0026(14)
C45 0.039(2) 0.042(2) 0.0251(18) -0.0099(16) 0.0089(16) -0.0012(17)
C46 0.059(3) 0.047(3) 0.027(2) -0.0085(17) 0.005(2) -0.013(2)
C47 0.052(3) 0.050(3) 0.037(2) -0.0127(19) -0.003(2) 0.014(2)
C48 0.046(2) 0.0286(19) 0.034(2) -0.0051(15) 0.0210(18) 0.0023(16)
C49 0.045(2) 0.031(2) 0.045(2) 0.0046(17) 0.031(2) 0.0082(17)
C50 0.029(2) 0.028(2) 0.045(2) 0.0081(17) 0.0189(17) 0.0014(16)
C51 0.0236(18) 0.0185(15) 0.0269(17) 0.0048(12) 0.0112(14) -0.0006(12)
C52 0.0241(17) 0.0253(17) 0.0318(18) 0.0015(14) 0.0095(14) -0.0038(13)
C53 0.036(2) 0.0211(18) 0.057(3) -0.0006(17) 0.0076(19) -0.0030(15)
C54 0.026(2) 0.0294(19) 0.045(2) 0.0034(16) 0.0042(17) -0.0076(15)
C55 0.024(3) 0.018(2) 0.026(3) 0.0037(13) 0.007(2) 0.0012(13)
C56 0.0203(18) 0.0243(17) 0.039(2) 0.0055(15) 0.0106(18) 0.0044(12)
C57 0.025(3) 0.028(2) 0.028(3) 0.0047(17) 0.007(2) 0.0058(17)
C58 0.021(2) 0.0255(15) 0.025(2) 0.0035(13) 0.0067(16) 0.0015(14)
C59 0.061(7) 0.037(4) 0.040(4) -0.002(3) 0.034(4) 0.000(4)
Cl5 0.0389(13) 0.0385(15) 0.063(3) -0.0160(16) 0.0160(15) -0.0044(10)
Cl6 0.0316(16) 0.0517(18) 0.038(2) -0.0006(14) 0.0175(13) 0.0057(14)
C59' 0.047(9) 0.031(7) 0.030(6) -0.010(5) 0.021(6) 0.014(6)
Cl5' 0.066(4) 0.045(4) 0.073(7) -0.022(4) 0.030(5) -0.015(3)
Cl6' 0.057(5) 0.080(6) 0.033(4) 0.018(4) 0.029(3) 0.033(4)
N5 0.061(2) 0.0258(16) 0.0433(19) 0.0158(13) 0.0250(17) -0.0055(15)
C60 0.059(4) 0.030(3) 0.054(3) 0.005(2) 0.013(3) 0.010(3)
C61 0.042(3) 0.034(4) 0.054(4) 0.004(3) -0.003(3) -0.001(3)
C62 0.024(3) 0.031(3) 0.055(4) 0.009(2) 0.003(2) -0.003(2)
C63 0.040(3) 0.027(3) 0.042(3) 0.005(2) 0.000(2) -0.013(2)
C64 0.036(3) 0.041(3) 0.059(3) 0.016(3) 0.009(3) -0.016(3)
N5' 0.028(5) 0.045(6) 0.038(5) -0.004(5) 0.007(4) 0.021(4)
C60' 0.054(5) 0.036(6) 0.060(6) 0.007(5) 0.007(5) 0.009(5)
C61' 0.061(2) 0.0258(16) 0.0433(19) 0.0158(13) 0.0250(17) -0.0055(15)
C62' 0.049(6) 0.039(6) 0.054(5) 0.011(5) 0.011(5) -0.011(5)
C63' 0.053(5) 0.045(5) 0.060(6) 0.006(5) 0.005(5) -0.004(5)
C64' 0.044(5) 0.043(6) 0.056(6) 0.001(5) 0.005(5) 0.006(5)

loop_
_atom_type_symbol
_atom_type_description
_atom_type_scat_dispersion_real
_atom_type_scat_dispersion_imag
_atom_type_scat_source
C C 0.0033 0.0016 'International Tables Vol C Tables 4.2.6.8 and 6.1.1.4'
H H 0.0000 0.0000 'International Tables Vol C Tables 4.2.6.8 and 6.1.1.4'
N N 0.0061 0.0033 'International Tables Vol C Tables 4.2.6.8 and 6.1.1.4'
O O 0.0106 0.0060 'International Tables Vol C Tables 4.2.6.8 and 6.1.1.4'
Si Si 0.0817 0.0704 'International Tables Vol C Tables 4.2.6.8 and 6.1.1.4'
Cl Cl 0.1484 0.1585 'International Tables Vol C Tables 4.2.6.8 and 6.1.1.4'
W W -0.8490 6.8722 'International Tables Vol C Tables 4.2.6.8 and 6.1.1.4'

loop_
_geom_angle_atom_site_label_1
_geom_angle_atom_site_label_2
_geom_angle_atom_site_label_3
_geom_angle
C57 W1 C56 82.92(17)
C57 W1 C58 87.03(18)
C56 W1 C58 169.94(16)
C57 W1 C55 176.7(4)
C56 W1 C55 94.64(14)
C58 W1 C55 95.40(15)
C57 W1 Si1 93.4(2)
C56 W1 Si1 98.56(11)
C58 W1 Si1 82.31(10)
C55 W1 Si1 89.2(2)
C57 W1 Si2 89.7(2)
C56 W1 Si2 83.63(11)
C58 W1 Si2 96.03(10)
C55 W1 Si2 87.8(2)
Si1 W1 Si2 176.41(7)
C1 Si1 Cl1 97.70(12)
C1 Si1 Cl2 99.55(13)
Cl1 Si1 Cl2 96.73(7)
C1 Si1 W1 126.15(11)
Cl1 Si1 W1 116.67(8)
Cl2 Si1 W1 114.80(8)
C28 Si2 Cl3 100.02(12)
C28 Si2 Cl4 99.77(12)
Cl3 Si2 Cl4 97.87(8)
C28 Si2 W1 123.96(11)
Cl3 Si2 W1 115.44(8)
Cl4 Si2 W1 115.48(8)
C1 N1 C14 110.5(3)
C1 N1 C2 128.9(3)
C14 N1 C2 120.1(3)
C1 N2 C15 110.4(3)
C1 N2 C16 129.0(3)
C15 N2 C16 119.7(3)
C28 N3 C41 110.8(3)
C28 N3 C29 129.9(3)
C41 N3 C29 118.9(3)
C28 N4 C42 110.8(3)
C28 N4 C43 127.9(3)
C42 N4 C43 120.4(3)
N1 C1 N2 104.7(3)
N1 C1 Si1 126.0(2)
N2 C1 Si1 128.8(2)
C3 C2 C10 123.7(3)
C3 C2 N1 119.2(3)
C10 C2 N1 116.7(3)
C7 C3 C2 116.9(3)
C7 C3 C4 120.6(3)
C2 C3 C4 122.3(3)
C3 C4 C6 114.5(3)
C3 C4 C5 109.6(3)
C6 C4 C5 107.5(3)
C3 C4 H4 108.3
C6 C4 H4 108.3
C5 C4 H4 108.3
C4 C5 H5A 109.5
C4 C5 H5B 109.5
H5A C5 H5B 109.5
C4 C5 H5C 109.5
H5A C5 H5C 109.5
H5B C5 H5C 109.5
C4 C6 H6A 109.5
C4 C6 H6B 109.5
H6A C6 H6B 109.5
C4 C6 H6C 109.5
H6A C6 H6C 109.5
H6B C6 H6C 109.5
C8 C7 C3 120.7(3)
C8 C7 H7 119.7
C3 C7 H7 119.7
C9 C8 C7 120.8(3)
C9 C8 H8 119.6
C7 C8 H8 119.6
C8 C9 C10 121.1(3)
C8 C9 H9 119.4
C10 C9 H9 119.4
C9 C10 C2 116.6(3)
C9 C10 C11 120.2(3)
C2 C10 C11 123.1(3)
C10 C11 C12 113.5(3)
C10 C11 C13 110.3(3)
C12 C11 C13 109.1(3)
C10 C11 H11 107.9
C12 C11 H11 107.9
C13 C11 H11 107.9
C11 C12 H12A 109.5
C11 C12 H12B 109.5
H12A C12 H12B 109.5
C11 C12 H12C 109.5
H12A C12 H12C 109.5
H12B C12 H12C 109.5
C11 C13 H13A 109.5
C11 C13 H13B 109.5
H13A C13 H13B 109.5
C11 C13 H13C 109.5
H13A C13 H13C 109.5
H13B C13 H13C 109.5
C15 C14 N1 107.7(3)
C15 C14 H14 126.2
N1 C14 H14 126.2
C14 C15 N2 106.7(3)
C14 C15 H15 126.6
N2 C15 H15 126.6
C24 C16 C17 124.4(3)
C24 C16 N2 118.4(3)
C17 C16 N2 117.1(3)
C16 C17 C21 117.0(4)
C16 C17 C18 123.2(3)
C21 C17 C18 119.8(4)
C17 C18 C20 110.1(4)
C17 C18 C19 112.2(4)
C20 C18 C19 109.5(4)
C17 C18 H18 108.3
C20 C18 H18 108.3
C19 C18 H18 108.3
C18 C19 H19A 109.5
C18 C19 H19B 109.5
H19A C19 H19B 109.5
C18 C19 H19C 109.5
H19A C19 H19C 109.5
H19B C19 H19C 109.5
C18 C20 H20A 109.5
C18 C20 H20B 109.5
H20A C20 H20B 109.5
C18 C20 H20C 109.5
H20A C20 H20C 109.5
H20B C20 H20C 109.5
C22 C21 C17 120.7(4)
C22 C21 H21 119.7
C17 C21 H21 119.7
C21 C22 C23 121.2(4)
C21 C22 H22 119.4
C23 C22 H22 119.4
C22 C23 C24 121.2(4)
C22 C23 H23 119.4
C24 C23 H23 119.4
C16 C24 C23 115.4(4)
C16 C24 C25 122.2(3)
C23 C24 C25 122.3(3)
C24 C25 C26 112.1(4)
C24 C25 C27 112.9(3)
C26 C25 C27 108.8(3)
C24 C25 H25 107.6
C26 C25 H25 107.6
C27 C25 H25 107.6
C25 C26 H26A 109.5
C25 C26 H26B 109.5
H26A C26 H26B 109.5
C25 C26 H26C 109.5
H26A C26 H26C 109.5
H26B C26 H26C 109.5
C25 C27 H27A 109.5
C25 C27 H27B 109.5
H27A C27 H27B 109.5
C25 C27 H27C 109.5
H27A C27 H27C 109.5
H27B C27 H27C 109.5
N4 C28 N3 104.1(3)
N4 C28 Si2 126.6(2)
N3 C28 Si2 128.5(2)
C37 C29 C30 123.8(3)
C37 C29 N3 117.7(3)
C30 C29 N3 118.1(3)
C34 C30 C29 116.4(3)
C34 C30 C31 121.2(3)
C29 C30 C31 122.4(3)
C30 C31 C33 113.2(3)
C30 C31 C32 110.1(3)
C33 C31 C32 108.5(3)
C30 C31 H31 108.3
C33 C31 H31 108.3
C32 C31 H31 108.3
C31 C32 H32A 109.5
C31 C32 H32B 109.5
H32A C32 H32B 109.5
C31 C32 H32C 109.5
H32A C32 H32C 109.5
H32B C32 H32C 109.5
C31 C33 H33A 109.5
C31 C33 H33B 109.5
H33A C33 H33B 109.5
C31 C33 H33C 109.5
H33A C33 H33C 109.5
H33B C33 H33C 109.5
C35 C34 C30 121.2(4)
C35 C34 H34 119.4
C30 C34 H34 119.4
C34 C35 C36 120.8(3)
C34 C35 H35 119.6
C36 C35 H35 119.6
C35 C36 C37 121.0(4)
C35 C36 H36 119.5
C37 C36 H36 119.5
C36 C37 C29 116.8(3)
C36 C37 C38 121.3(3)
C29 C37 C38 121.9(3)
C37 C38 C39 112.3(3)
C37 C38 C40 110.7(3)
C39 C38 C40 109.2(4)
C37 C38 H38 108.2
C39 C38 H38 108.2
C40 C38 H38 108.2
C38 C39 H39A 109.5
C38 C39 H39B 109.5
H39A C39 H39B 109.5
C38 C39 H39C 109.5
H39A C39 H39C 109.5
H39B C39 H39C 109.5
C38 C40 H40A 109.5
C38 C40 H40B 109.5
H40A C40 H40B 109.5
C38 C40 H40C 109.5
H40A C40 H40C 109.5
H40B C40 H40C 109.5
C42 C41 N3 107.1(3)
C42 C41 H41 126.5
N3 C41 H41 126.5
C41 C42 N4 107.2(3)
C41 C42 H42 126.4
N4 C42 H42 126.4
C51 C43 C44 123.9(3)
C51 C43 N4 119.4(3)
C44 C43 N4 116.3(3)
C48 C44 C43 116.3(3)
C48 C44 C45 121.5(3)
C43 C44 C45 122.1(3)
C44 C45 C47 109.8(3)
C44 C45 C46 113.8(4)
C47 C45 C46 109.4(3)
C44 C45 H45 107.9
C47 C45 H45 107.9
C46 C45 H45 107.9
C45 C46 H46A 109.5
C45 C46 H46B 109.5
H46A C46 H46B 109.5
C45 C46 H46C 109.5
H46A C46 H46C 109.5
H46B C46 H46C 109.5
C45 C47 H47A 109.5
C45 C47 H47B 109.5
H47A C47 H47B 109.5
C45 C47 H47C 109.5
H47A C47 H47C 109.5
H47B C47 H47C 109.5
C49 C48 C44 121.1(4)
C49 C48 H48 119.5
C44 C48 H48 119.5
C50 C49 C48 121.3(3)
C50 C49 H49 119.4
C48 C49 H49 119.4
C49 C50 C51 120.6(4)
C49 C50 H50 119.7
C51 C50 H50 119.7
C43 C51 C50 116.6(3)
C43 C51 C52 122.3(3)
C50 C51 C52 120.8(3)
C51 C52 C54 113.6(3)
C51 C52 C53 108.7(3)
C54 C52 C53 108.6(3)
C51 C52 H52 108.6
C54 C52 H52 108.6
C53 C52 H52 108.6
C52 C53 H53A 109.5
C52 C53 H53B 109.5
H53A C53 H53B 109.5
C52 C53 H53C 109.5
H53A C53 H53C 109.5
H53B C53 H53C 109.5
C52 C54 H54A 109.5
C52 C54 H54B 109.5
H54A C54 H54B 109.5
C52 C54 H54C 109.5
H54A C54 H54C 109.5
H54B C54 H54C 109.5
O55 C55 W1 178.2(7)
O56 C56 W1 173.8(3)
O57 C57 W1 176.7(6)
O58 C58 W1 174.8(3)
Cl5 C59 Cl6 115.0(8)
Cl5 C59 H59A 108.5
Cl6 C59 H59A 108.5
Cl5 C59 H59B 108.5
Cl6 C59 H59B 108.5
H59A C59 H59B 107.5
Cl6' C59' Cl5' 103.4(15)
Cl6' C59' H59C 111.1
Cl5' C59' H59C 111.1
Cl6' C59' H59D 111.1
Cl5' C59' H59D 111.1
H59C C59' H59D 109.1
C64 N5 C60 117.0(6)
C61 C60 N5 126.2(7)
C61 C60 H60 116.9
N5 C60 H60 116.9
C60 C61 C62 116.4(7)
C60 C61 H61 121.8
C62 C61 H61 121.8
C63 C62 C61 119.6(6)
C63 C62 H62 120.2
C61 C62 H62 120.2
C62 C63 C64 117.3(6)
C62 C63 H63 121.4
C64 C63 H63 121.4
N5 C64 C63 123.5(7)
N5 C64 H64 118.2
C63 C64 H64 118.3
C64' N5' C60' 97.6(16)
C61' C60' N5' 128.9(16)
C61' C60' H60' 115.6
N5' C60' H60' 115.6
C60' C61' C62' 126.5(13)
C60' C61' H61' 116.8
C62' C61' H61' 116.8
C61' C62' C63' 111.7(18)
C61' C62' H62' 124.1
C63' C62' H62' 124.1
C64' C63' C62' 111.5(17)
C64' C63' H63' 124.2
C62' C63' H63' 124.2
N5' C64' C63' 142.8(19)
N5' C64' H64' 108.6
C63' C64' H64' 108.6

loop_
_geom_bond_atom_site_label_1
_geom_bond_atom_site_label_2
_geom_bond_distance
W1 C57 2.013(8)
W1 C56 2.017(4)
W1 C58 2.031(3)
W1 C55 2.039(8)
W1 Si1 2.464(2)
W1 Si2 2.4707(19)
Cl1 Si1 2.1292(19)
Cl2 Si1 2.134(2)
Cl3 Si2 2.111(2)
Cl4 Si2 2.1226(19)
Si1 C1 1.996(3)
Si2 C28 1.983(3)
O55 C55 1.154(9)
O56 C56 1.158(4)
O57 C57 1.145(10)
O58 C58 1.154(4)
N1 C1 1.360(4)
N1 C14 1.377(4)
N1 C2 1.473(4)
N2 C1 1.361(4)
N2 C15 1.390(4)
N2 C16 1.467(4)
N3 C28 1.372(4)
N3 C41 1.385(4)
N3 C29 1.460(4)
N4 C28 1.365(4)
N4 C42 1.388(4)
N4 C43 1.459(4)
C2 C3 1.399(5)
C2 C10 1.405(5)
C3 C7 1.395(5)
C3 C4 1.518(5)
C4 C6 1.534(5)
C4 C5 1.543(5)
C4 H4 1.0000
C5 H5A 0.9800
C5 H5B 0.9800
C5 H5C 0.9800
C6 H6A 0.9800
C6 H6B 0.9800
C6 H6C 0.9800
C7 C8 1.389(5)
C7 H7 0.9500
C8 C9 1.381(5)
C8 H8 0.9500
C9 C10 1.395(4)
C9 H9 0.9500
C10 C11 1.524(5)
C11 C12 1.526(5)
C11 C13 1.541(5)
C11 H11 1.0000
C12 H12A 0.9800
C12 H12B 0.9800
C12 H12C 0.9800
C13 H13A 0.9800
C13 H13B 0.9800
C13 H13C 0.9800
C14 C15 1.337(5)
C14 H14 0.9500
C15 H15 0.9500
C16 C24 1.390(5)
C16 C17 1.392(5)
C17 C21 1.397(6)
C17 C18 1.520(6)
C18 C20 1.523(6)
C18 C19 1.538(8)
C18 H18 1.0000
C19 H19A 0.9800
C19 H19B 0.9800
C19 H19C 0.9800
C20 H20A 0.9800
C20 H20B 0.9800
C20 H20C 0.9800
C21 C22 1.363(7)
C21 H21 0.9500
C22 C23 1.374(6)
C22 H22 0.9500
C23 C24 1.415(5)
C23 H23 0.9500
C24 C25 1.502(6)
C25 C26 1.540(6)
C25 C27 1.541(5)
C25 H25 1.0000
C26 H26A 0.9800
C26 H26B 0.9800
C26 H26C 0.9800
C27 H27A 0.9800
C27 H27B 0.9800
C27 H27C 0.9800
C29 C37 1.398(5)
C29 C30 1.400(5)
C30 C34 1.395(5)
C30 C31 1.514(5)
C31 C33 1.533(5)
C31 C32 1.551(6)
C31 H31 1.0000
C32 H32A 0.9800
C32 H32B 0.9800
C32 H32C 0.9800
C33 H33A 0.9800
C33 H33B 0.9800
C33 H33C 0.9800
C34 C35 1.376(6)
C34 H34 0.9500
C35 C36 1.378(6)
C35 H35 0.9500
C36 C37 1.393(5)
C36 H36 0.9500
C37 C38 1.521(5)
C38 C39 1.525(6)
C38 C40 1.526(6)
C38 H38 1.0000
C39 H39A 0.9800
C39 H39B 0.9800
C39 H39C 0.9800
C40 H40A 0.9800
C40 H40B 0.9800
C40 H40C 0.9800
C41 C42 1.340(5)
C41 H41 0.9500
C42 H42 0.9500
C43 C51 1.391(5)
C43 C44 1.414(5)
C44 C48 1.391(5)
C44 C45 1.506(5)
C45 C47 1.532(6)
C45 C46 1.533(5)
C45 H45 1.0000
C46 H46A 0.9800
C46 H46B 0.9800
C46 H46C 0.9800
C47 H47A 0.9800
C47 H47B 0.9800
C47 H47C 0.9800
C48 C49 1.381(6)
C48 H48 0.9500
C49 C50 1.377(6)
C49 H49 0.9500
C50 C51 1.407(5)
C50 H50 0.9500
C51 C52 1.520(5)
C52 C54 1.526(5)
C52 C53 1.535(5)
C52 H52 1.0000
C53 H53A 0.9800
C53 H53B 0.9800
C53 H53C 0.9800
C54 H54A 0.9800
C54 H54B 0.9800
C54 H54C 0.9800
C59 Cl5 1.762(11)
C59 Cl6 1.769(10)
C59 H59A 0.9900
C59 H59B 0.9900
C59' Cl6' 1.767(19)
C59' Cl5' 1.768(19)
C59' H59C 0.9900
C59' H59D 0.9900
N5 C64 1.307(10)
N5 C60 1.450(9)
C60 C61 1.304(10)
C60 H60 0.9500
C61 C62 1.473(9)
C61 H61 0.9500
C62 C63 1.429(7)
C62 H62 0.9500
C63 C64 1.435(10)
C63 H63 0.9500
C64 H64 0.9500
N5' C64' 1.406(18)
N5' C60' 1.462(19)
C60' C61' 1.417(18)
C60' H60' 0.9500
C61' C62' 1.42(2)
C61' H61' 0.9500
C62' C63' 1.48(2)
C62' H62' 0.9500
C63' C64' 1.475(19)
C63' H63' 0.9500
C64' H64' 0.9500

loop_
_geom_torsion_atom_site_label_1
_geom_torsion_atom_site_label_2
_geom_torsion_atom_site_label_3
_geom_torsion_atom_site_label_4
_geom_torsion
C14 N1 C1 N2 -1.1(4)
C2 N1 C1 N2 -172.5(3)
C14 N1 C1 Si1 -173.8(3)
C2 N1 C1 Si1 14.8(5)
C15 N2 C1 N1 0.9(4)
C16 N2 C1 N1 170.1(3)
C15 N2 C1 Si1 173.4(3)
C16 N2 C1 Si1 -17.5(5)
C1 N1 C2 C3 -99.0(4)
C14 N1 C2 C3 90.3(4)
C1 N1 C2 C10 88.0(4)
C14 N1 C2 C10 -82.7(4)
C10 C2 C3 C7 -4.2(5)
N1 C2 C3 C7 -176.6(3)
C10 C2 C3 C4 170.7(3)
N1 C2 C3 C4 -1.7(4)
C7 C3 C4 C6 -32.0(5)
C2 C3 C4 C6 153.3(3)
C7 C3 C4 C5 88.9(5)
C2 C3 C4 C5 -85.8(5)
C2 C3 C7 C8 2.1(5)
C4 C3 C7 C8 -172.9(3)
C3 C7 C8 C9 0.5(5)
C7 C8 C9 C10 -1.2(5)
C8 C9 C10 C2 -0.7(5)
C8 C9 C10 C11 176.3(3)
C3 C2 C10 C9 3.5(5)
N1 C2 C10 C9 176.2(3)
C3 C2 C10 C11 -173.5(3)
N1 C2 C10 C11 -0.8(4)
C9 C10 C11 C12 39.0(4)
C2 C10 C11 C12 -144.1(3)
C9 C10 C11 C13 -83.8(4)
C2 C10 C11 C13 93.1(4)
C1 N1 C14 C15 0.8(4)
C2 N1 C14 C15 173.1(3)
N1 C14 C15 N2 -0.2(4)
C1 N2 C15 C14 -0.5(4)
C16 N2 C15 C14 -170.8(3)
C1 N2 C16 C24 93.9(4)
C15 N2 C16 C24 -97.8(4)
C1 N2 C16 C17 -88.7(4)
C15 N2 C16 C17 79.5(4)
C24 C16 C17 C21 -2.4(5)
N2 C16 C17 C21 -179.6(3)
C24 C16 C17 C18 177.4(3)
N2 C16 C17 C18 0.2(5)
C16 C17 C18 C20 -111.4(4)
C21 C17 C18 C20 68.4(5)
C16 C17 C18 C19 126.3(4)
C21 C17 C18 C19 -53.9(5)
C16 C17 C21 C22 1.5(6)
C18 C17 C21 C22 -178.4(4)
C17 C21 C22 C23 0.7(7)
C21 C22 C23 C24 -2.1(6)
C17 C16 C24 C23 1.1(5)
N2 C16 C24 C23 178.3(3)
C17 C16 C24 C25 -177.4(3)
N2 C16 C24 C25 -0.3(5)
C22 C23 C24 C16 1.1(5)
C22 C23 C24 C25 179.7(4)
C16 C24 C25 C26 79.5(4)
C23 C24 C25 C26 -98.9(4)
C16 C24 C25 C27 -157.2(3)
C23 C24 C25 C27 24.4(5)
C42 N4 C28 N3 -0.6(3)
C43 N4 C28 N3 -169.4(3)
C42 N4 C28 Si2 -171.1(2)
C43 N4 C28 Si2 20.1(5)
C41 N3 C28 N4 0.6(3)
C29 N3 C28 N4 173.0(3)
C41 N3 C28 Si2 170.9(2)
C29 N3 C28 Si2 -16.7(5)
C28 N3 C29 C37 -85.8(4)
C41 N3 C29 C37 86.1(4)
C28 N3 C29 C30 100.9(4)
C41 N3 C29 C30 -87.2(4)
C37 C29 C30 C34 1.4(5)
N3 C29 C30 C34 174.3(3)
C37 C29 C30 C31 -176.8(3)
N3 C29 C30 C31 -4.0(5)
C34 C30 C31 C33 34.6(5)
C29 C30 C31 C33 -147.2(3)
C34 C30 C31 C32 -87.0(4)
C29 C30 C31 C32 91.2(4)
C29 C30 C34 C35 -0.1(5)
C31 C30 C34 C35 178.1(3)
C30 C34 C35 C36 -0.7(6)
C34 C35 C36 C37 0.2(6)
C35 C36 C37 C29 1.0(5)
C35 C36 C37 C38 -177.8(3)
C30 C29 C37 C36 -1.9(5)
N3 C29 C37 C36 -174.7(3)
C30 C29 C37 C38 176.9(3)
N3 C29 C37 C38 4.1(5)
C36 C37 C38 C39 -42.5(5)
C29 C37 C38 C39 138.8(4)
C36 C37 C38 C40 79.9(5)
C29 C37 C38 C40 -98.8(4)
C28 N3 C41 C42 -0.4(4)
C29 N3 C41 C42 -173.8(3)
N3 C41 C42 N4 0.0(4)
C28 N4 C42 C41 0.3(4)
C43 N4 C42 C41 170.1(3)
C28 N4 C43 C51 -104.4(4)
C42 N4 C43 C51 87.7(4)
C28 N4 C43 C44 82.1(4)
C42 N4 C43 C44 -85.8(4)
C51 C43 C44 C48 5.2(5)
N4 C43 C44 C48 178.3(3)
C51 C43 C44 C45 -171.0(3)
N4 C43 C44 C45 2.2(5)
C48 C44 C45 C47 -83.2(4)
C43 C44 C45 C47 92.7(4)
C48 C44 C45 C46 39.7(5)
C43 C44 C45 C46 -144.3(4)
C43 C44 C48 C49 -1.0(5)
C45 C44 C48 C49 175.2(4)
C44 C48 C49 C50 -2.7(6)
C48 C49 C50 C51 2.6(6)
C44 C43 C51 C50 -5.3(5)
N4 C43 C51 C50 -178.3(3)
C44 C43 C51 C52 168.2(3)
N4 C43 C51 C52 -4.8(5)
C49 C50 C51 C43 1.3(5)
C49 C50 C51 C52 -172.2(3)
C43 C51 C52 C54 146.0(3)
C50 C51 C52 C54 -40.8(4)
C43 C51 C52 C53 -93.0(4)
C50 C51 C52 C53 80.2(4)
C64 N5 C60 C61 2.9(10)
N5 C60 C61 C62 0.6(10)
C60 C61 C62 C63 -2.6(9)
C61 C62 C63 C64 1.3(9)
C60 N5 C64 C63 -4.4(13)
C62 C63 C64 N5 2.4(13)
C64' N5' C60' C61' -5.6(18)
N5' C60' C61' C62' -2(2)
C60' C61' C62' C63' 10(3)
C61' C62' C63' C64' -9(3)
C60' N5' C64' C63' 6(4)
C62' C63' C64' N5' 1(5)
